data_4311733
loop_
_publ_author_name
'Malcolm H. Chisholm'
'Judith C. Gallucci'
'Khamphee Phomphrai'

_publ_section_title
;
 Well-Defined Calcium Initiators for Lactide Polymerization
;
_journal_name_full 'Inorganic Chemistry'
_journal_page_first 6717
_journal_page_last 6725
_journal_paper_doi 10.1021/ic0490730
_journal_volume 43
_journal_year 2004
_chemical_formula_sum 'C33 H51 B Ca N6 O'
_chemical_formula_weight 598.69
_chemical_name_systematic
; 
 ? 
;
_space_group_IT_number 14
_symmetry_cell_setting monoclinic
_symmetry_space_group_name_Hall '-P 2ybc'
_symmetry_space_group_name_H-M 'P 1 21/c 1'
_atom_sites_solution_hydrogens geom
_atom_sites_solution_primary heavy
_atom_sites_solution_secondary difmap
_audit_creation_method SHELXL-93
_cell_angle_alpha 90.00
_cell_angle_beta 110.690(1)
_cell_angle_gamma 90.00
_cell_formula_units_Z 4
_cell_length_a 15.1765(1)
_cell_length_b 11.7374(1)
_cell_length_c 20.8849(2)
_cell_measurement_temperature 200(2)
_cell_volume 3480.35(6)
_computing_cell_refinement 'DENZO (Otwinowski & Minor, 1997)'
_computing_data_collection 'COLLECT (Nonius, 1999)'
_computing_data_reduction 'DENZO (Otwinowski & Minor, 1997)'
_computing_structure_refinement 'SHELXL-93 (Sheldrick, 1993)'
_computing_structure_solution 'SHELXS-86 (Sheldrick, 1990)'
_diffrn_ambient_temperature 200(2)
_diffrn_measurement_device 'Nonius Kappa CCD'
_diffrn_measurement_method 'phi and omega scans'
_diffrn_radiation_monochromator graphite
_diffrn_radiation_source 'fine-focus sealed tube'
_diffrn_radiation_type MoK\a
_diffrn_radiation_wavelength 0.71073
_diffrn_reflns_av_R_equivalents 0.033
_diffrn_reflns_av_sigmaI/netI 0.0256
_diffrn_reflns_limit_h_max 19
_diffrn_reflns_limit_h_min -19
_diffrn_reflns_limit_k_max 15
_diffrn_reflns_limit_k_min -15
_diffrn_reflns_limit_l_max 27
_diffrn_reflns_limit_l_min -27
_diffrn_reflns_number 60025
_diffrn_reflns_theta_max 27.49
_diffrn_reflns_theta_min 2.07
_exptl_absorpt_coefficient_mu 0.214
_exptl_crystal_colour colorless
_exptl_crystal_density_diffrn 1.143
_exptl_crystal_description chunk
_exptl_crystal_F_000 1296
_exptl_crystal_size_max 0.31
_exptl_crystal_size_mid 0.27
_exptl_crystal_size_min 0.27
_refine_diff_density_max 0.334
_refine_diff_density_min -0.248
_refine_ls_extinction_method none
_refine_ls_goodness_of_fit_all 1.040
_refine_ls_goodness_of_fit_obs 1.087
_refine_ls_matrix_type full
_refine_ls_number_parameters 392
_refine_ls_number_reflns 7975
_refine_ls_number_restraints 0
_refine_ls_restrained_S_all 1.040
_refine_ls_restrained_S_obs 1.087
_refine_ls_R_factor_all 0.0542
_refine_ls_R_factor_obs 0.0406
_refine_ls_shift/esd_max -0.002
_refine_ls_shift/esd_mean 0.000
_refine_ls_structure_factor_coef Fsqd
_refine_ls_weighting_details 'w=1/[\s^2^(Fo^2^)+(0.0522P)^2^+1.0612P] where P=(Fo^2^+2Fc^2^)/3'
_refine_ls_weighting_scheme calc
_refine_ls_wR_factor_all 0.1102
_refine_ls_wR_factor_obs 0.1026
_reflns_number_observed 6389
_reflns_number_total 7975
_reflns_observed_criterion >2sigma(I)
_cod_data_source_file ic0490730si20040714_030341_3.cif
_cod_data_source_block Chisholm1047
_cod_depositor_comments
;
The following automatic conversions were performed:

'_refine_ls_weighting_scheme' value 'calc
w=1/[\s^2^(Fo^2^)+(0.0522P)^2^+1.0612P] where P=(Fo^2^+2Fc^2^)/3' was
changed to 'calc'. New tag '_refine_ls_weighting_details' was
created. The value of the new tag was set to
'w=1/[\s^2^(Fo^2^)+(0.0522P)^2^+1.0612P] where P=(Fo^2^+2Fc^2^)/3'.

Automatic conversion script
Id: cif_fix_values 3143 2015-03-26 13:38:13Z robertas 
;
_cod_original_cell_volume 3480.34(5)
_cod_database_code 4311733

loop_
_symmetry_equiv_pos_as_xyz
'x, y, z'
'-x, y+1/2, -z+1/2'
'-x, -y, -z'
'x, -y-1/2, z-1/2'

loop_
_atom_site_aniso_label
_atom_site_aniso_U_11
_atom_site_aniso_U_22
_atom_site_aniso_U_33
_atom_site_aniso_U_23
_atom_site_aniso_U_13
_atom_site_aniso_U_12
Ca 0.03143(15) 0.0348(2) 0.02264(14) 0.00428(11) 0.01006(11) 0.00012(12)
O 0.0404(6) 0.0481(6) 0.0237(5) 0.0066(4) 0.0116(4) 0.0002(5)
N1 0.0336(6) 0.0335(6) 0.0313(6) 0.0009(5) 0.0123(5) -0.0003(5)
N2 0.0384(7) 0.0331(6) 0.0333(6) 0.0066(5) 0.0121(5) 0.0028(5)
N3 0.0360(6) 0.0333(6) 0.0279(6) 0.0006(5) 0.0106(5) -0.0014(5)
N4 0.0359(6) 0.0386(7) 0.0253(6) 0.0032(5) 0.0089(5) 0.0013(5)
N5 0.0351(6) 0.0360(7) 0.0283(6) 0.0056(5) 0.0131(5) 0.0012(5)
N6 0.0393(7) 0.0343(6) 0.0262(6) 0.0055(5) 0.0128(5) 0.0000(5)
C1 0.0316(7) 0.0327(8) 0.0449(8) -0.0045(6) 0.0154(6) -0.0043(6)
C2 0.0535(10) 0.0343(8) 0.0614(11) 0.0045(8) 0.0246(9) 0.0099(8)
C3 0.0527(10) 0.0375(9) 0.0487(10) 0.0124(7) 0.0165(8) 0.0105(8)
C4 0.0316(7) 0.0379(8) 0.0362(8) -0.0065(6) 0.0137(6) -0.0023(6)
C5 0.0495(10) 0.0532(10) 0.0355(8) -0.0112(7) 0.0088(7) -0.0129(8)
C6 0.0415(9) 0.0562(10) 0.0261(7) -0.0010(7) 0.0058(6) -0.0028(8)
C7 0.0366(7) 0.0322(7) 0.0296(7) -0.0031(6) 0.0153(6) -0.0037(6)
C8 0.0417(9) 0.0457(9) 0.0350(8) 0.0011(7) 0.0197(7) -0.0083(7)
C9 0.0481(9) 0.0386(8) 0.0287(7) 0.0035(6) 0.0176(7) -0.0070(7)
C10 0.0426(9) 0.0418(9) 0.0467(9) -0.0097(7) 0.0224(7) -0.0054(7)
C11 0.0649(12) 0.0513(11) 0.0671(12) -0.0212(9) 0.0324(10) -0.0058(9)
C12 0.0728(14) 0.0722(14) 0.0727(14) -0.0185(11) 0.0471(12) -0.0263(11)
C13 0.0722(13) 0.0745(14) 0.0391(10) -0.0067(9) 0.0191(9) 0.0147(11)
C14 0.0443(9) 0.0338(8) 0.0472(9) -0.0047(7) 0.0223(7) -0.0052(7)
C15 0.0558(11) 0.0612(12) 0.0816(14) 0.0034(11) 0.0383(11) -0.0087(10)
C16 0.0667(12) 0.0424(10) 0.0515(10) 0.0119(8) 0.0128(9) -0.0055(9)
C17 0.089(2) 0.0384(10) 0.0797(14) -0.0077(9) 0.0478(13) -0.0008(10)
C18 0.0352(8) 0.0410(8) 0.0370(8) 0.0046(6) 0.0141(6) 0.0025(7)
C19 0.0613(12) 0.0521(11) 0.0399(9) 0.0029(8) 0.0002(8) -0.0030(9)
C20 0.0489(9) 0.0424(9) 0.0472(9) 0.0090(7) 0.0178(8) 0.0065(8)
C21 0.0449(10) 0.088(2) 0.0673(13) 0.0225(11) 0.0296(10) 0.0166(10)
C22 0.0377(8) 0.0305(7) 0.0243(6) 0.0029(5) 0.0115(6) 0.0025(6)
C23 0.0363(8) 0.0425(8) 0.0286(7) 0.0048(6) 0.0104(6) -0.0006(7)
C24 0.0447(9) 0.0489(9) 0.0329(8) 0.0081(7) 0.0177(7) -0.0036(7)
C25 0.0524(10) 0.0492(9) 0.0246(7) 0.0085(7) 0.0131(7) -0.0027(8)
C26 0.0399(8) 0.0422(8) 0.0259(7) 0.0008(6) 0.0060(6) 0.0002(7)
C27 0.0364(7) 0.0314(7) 0.0273(7) -0.0007(6) 0.0126(6) 0.0018(6)
C28 0.0374(8) 0.0704(12) 0.0340(8) 0.0090(8) 0.0123(7) -0.0044(8)
C29 0.0417(10) 0.096(2) 0.0549(11) 0.0153(11) 0.0167(9) 0.0106(10)
C30 0.0552(11) 0.085(2) 0.0513(11) -0.0084(11) 0.0143(9) -0.0230(11)
C31 0.0356(8) 0.0515(9) 0.0281(7) -0.0057(7) 0.0125(6) -0.0018(7)
C32 0.085(2) 0.0718(14) 0.104(2) -0.0380(13) 0.0662(15) -0.0413(12)
C33 0.0558(14) 0.154(3) 0.121(2) 0.055(2) 0.052(2) 0.043(2)
B 0.0400(9) 0.0370(9) 0.0265(8) 0.0086(7) 0.0107(7) 0.0034(7)

loop_
_atom_site_label
_atom_site_type_symbol
_atom_site_fract_x
_atom_site_fract_y
_atom_site_fract_z
_atom_site_U_iso_or_equiv
_atom_site_thermal_displace_type
_atom_site_occupancy
_atom_site_calc_flag
_atom_site_refinement_flags
_atom_site_disorder_group
Ca Ca 0.29283(2) 0.10530(2) 0.124037(13) 0.02949(9) Uani 1 d . .
O O 0.32007(7) 0.04271(9) 0.22372(5) 0.0373(2) Uani 1 d . .
N1 N 0.20635(8) 0.28265(10) 0.08701(6) 0.0326(3) Uani 1 d . .
N2 N 0.19051(9) 0.30702(11) 0.01944(6) 0.0351(3) Uani 1 d . .
N3 N 0.19389(8) 0.03623(10) 0.01226(6) 0.0326(3) Uani 1 d . .
N4 N 0.17897(9) 0.11431(10) -0.03936(6) 0.0338(3) Uani 1 d . .
N5 N 0.38442(8) 0.16570(10) 0.05640(6) 0.0327(3) Uani 1 d . .
N6 N 0.33280(9) 0.22286(10) -0.00247(6) 0.0329(3) Uani 1 d . .
C1 C 0.16624(10) 0.36765(13) 0.11019(8) 0.0359(3) Uani 1 d . .
C2 C 0.12422(13) 0.44516(14) 0.05780(10) 0.0485(4) Uani 1 d . .
H2 H 0.09067(13) 0.51240(14) 0.06018(10) 0.058 Uiso 1 calc R .
C3 C 0.14156(13) 0.40379(14) 0.00215(9) 0.0467(4) Uani 1 d . .
H3 H 0.12191(13) 0.43839(14) -0.04178(9) 0.056 Uiso 1 calc R .
C4 C 0.15162(10) -0.06016(13) -0.01703(8) 0.0348(3) Uani 1 d . .
C5 C 0.10870(12) -0.0441(2) -0.08736(8) 0.0477(4) Uani 1 d . .
H5 H 0.07344(12) -0.0982(2) -0.12026(8) 0.057 Uiso 1 calc R .
C6 C 0.12808(11) 0.0662(2) -0.09899(8) 0.0429(4) Uani 1 d . .
H6 H 0.10856(11) 0.1026(2) -0.14238(8) 0.051 Uiso 1 calc R .
C7 C 0.47362(10) 0.16373(12) 0.05810(7) 0.0318(3) Uani 1 d . .
C8 C 0.47953(11) 0.21981(14) 0.00087(8) 0.0391(3) Uani 1 d . .
H8 H 0.53439(11) 0.23122(14) -0.01028(8) 0.047 Uiso 1 calc R .
C9 C 0.38993(11) 0.25496(13) -0.03586(7) 0.0374(3) Uani 1 d . .
H9 H 0.37119(11) 0.29535(13) -0.07797(7) 0.045 Uiso 1 calc R .
C10 C 0.16527(12) 0.37088(14) 0.18247(9) 0.0419(4) Uani 1 d . .
C11 C 0.15906(15) 0.4943(2) 0.20390(11) 0.0586(5) Uani 1 d . .
H11A H 0.1581(10) 0.4959(2) 0.2506(3) 0.088 Uiso 1 calc R .
H11B H 0.1013(5) 0.5292(4) 0.1725(4) 0.088 Uiso 1 calc R .
H11C H 0.2138(5) 0.5369(3) 0.2024(7) 0.088 Uiso 1 calc R .
C12 C 0.0776(2) 0.3064(2) 0.18310(12) 0.0668(6) Uani 1 d . .
H12A H 0.0732(6) 0.3117(12) 0.2287(2) 0.100 Uiso 1 calc R .
H12B H 0.0823(5) 0.2262(3) 0.1717(8) 0.100 Uiso 1 calc R .
H12C H 0.0212(2) 0.3402(9) 0.1493(6) 0.100 Uiso 1 calc R .
C13 C 0.25304(15) 0.3167(2) 0.23326(9) 0.0621(5) Uani 1 d . .
H13A H 0.2541(6) 0.3295(11) 0.27992(10) 0.093 Uiso 1 calc R .
H13B H 0.30908(15) 0.3511(9) 0.2282(5) 0.093 Uiso 1 calc R .
H13C H 0.2525(5) 0.2347(3) 0.2244(5) 0.093 Uiso 1 calc R .
C14 C 0.15392(11) -0.16703(13) 0.02374(8) 0.0401(4) Uani 1 d . .
C15 C 0.05727(14) -0.1872(2) 0.02921(12) 0.0625(5) Uani 1 d . .
H15A H 0.0594(3) -0.2561(7) 0.0562(7) 0.094 Uiso 1 calc R .
H15B H 0.0101(2) -0.1967(13) -0.01672(13) 0.094 Uiso 1 calc R .
H15C H 0.0404(5) -0.1217(6) 0.0516(7) 0.094 Uiso 1 calc R .
C16 C 0.22778(14) -0.1581(2) 0.09526(9) 0.0557(5) Uani 1 d . .
H16A H 0.2314(7) -0.2305(4) 0.1194(3) 0.084 Uiso 1 calc R .
H16B H 0.2103(5) -0.0970(8) 0.1205(3) 0.084 Uiso 1 calc R .
H16C H 0.2892(2) -0.1409(12) 0.09191(9) 0.084 Uiso 1 calc R .
C17 C 0.1796(2) -0.2678(2) -0.01305(12) 0.0643(6) Uani 1 d . .
H17A H 0.1822(11) -0.3378(3) 0.0132(4) 0.096 Uiso 1 calc R .
H17B H 0.2412(5) -0.2541(6) -0.0170(7) 0.096 Uiso 1 calc R .
H17C H 0.1318(6) -0.2761(8) -0.0588(3) 0.096 Uiso 1 calc R .
C18 C 0.55104(11) 0.10724(13) 0.11636(8) 0.0374(3) Uani 1 d . .
C19 C 0.58214(14) 0.1874(2) 0.17806(9) 0.0559(5) Uani 1 d . .
H19A H 0.6300(7) 0.1496(5) 0.2167(2) 0.084 Uiso 1 calc R .
H19B H 0.5277(2) 0.2069(10) 0.1908(5) 0.084 Uiso 1 calc R .
H19C H 0.6086(9) 0.2570(5) 0.1663(3) 0.084 Uiso 1 calc R .
C20 C 0.51549(12) -0.00456(14) 0.13615(9) 0.0460(4) Uani 1 d . .
H20A H 0.4669(6) 0.0118(2) 0.1557(6) 0.069 Uiso 1 calc R .
H20B H 0.5680(2) -0.0447(5) 0.1701(5) 0.069 Uiso 1 calc R .
H20C H 0.4888(8) -0.0524(5) 0.09539(14) 0.069 Uiso 1 calc R .
C21 C 0.63449(13) 0.0801(2) 0.09379(11) 0.0641(6) Uani 1 d . .
H21A H 0.6835(5) 0.0408(12) 0.1309(3) 0.096 Uiso 1 calc R .
H21B H 0.6600(7) 0.1512(2) 0.0828(8) 0.096 Uiso 1 calc R .
H21C H 0.6133(3) 0.0311(11) 0.0532(5) 0.096 Uiso 1 calc R .
C22 C 0.33216(10) 0.01141(12) 0.28755(7) 0.0307(3) Uani 1 d . .
C23 C 0.25513(11) -0.02480(13) 0.30550(7) 0.0361(3) Uani 1 d . .
C24 C 0.27044(12) -0.05645(14) 0.37282(8) 0.0411(4) Uani 1 d . .
H24 H 0.21836(12) -0.07976(14) 0.38483(8) 0.049 Uiso 1 calc R .
C25 C 0.35877(12) -0.05493(14) 0.42238(8) 0.0422(4) Uani 1 d . .
H25 H 0.36762(12) -0.07730(14) 0.46795(8) 0.051 Uiso 1 calc R .
C26 C 0.43455(11) -0.02047(13) 0.40512(7) 0.0375(3) Uani 1 d . .
H26 H 0.49572(11) -0.01990(13) 0.43927(7) 0.045 Uiso 1 calc R .
C27 C 0.42328(10) 0.01338(12) 0.33895(7) 0.0314(3) Uani 1 d . .
C28 C 0.15649(11) -0.0343(2) 0.25273(8) 0.0473(4) Uani 1 d . .
H28 H 0.15714(11) 0.0012(2) 0.20936(8) 0.057 Uiso 1 calc R .
C29 C 0.08479(13) 0.0305(2) 0.27500(10) 0.0642(6) Uani 1 d . .
H29A H 0.1052(6) 0.1097(4) 0.2852(8) 0.096 Uiso 1 calc R .
H29B H 0.0800(8) -0.0054(8) 0.3160(5) 0.096 Uiso 1 calc R .
H29C H 0.0232(3) 0.0286(11) 0.2381(3) 0.096 Uiso 1 calc R .
C30 C 0.12822(15) -0.1587(2) 0.23770(10) 0.0649(6) Uani 1 d . .
H30A H 0.0667(5) -0.1631(2) 0.2007(5) 0.097 Uiso 1 calc R .
H30B H 0.1243(11) -0.1948(4) 0.2789(2) 0.097 Uiso 1 calc R .
H30C H 0.1754(6) -0.1982(4) 0.2238(8) 0.097 Uiso 1 calc R .
C31 C 0.50675(11) 0.05504(14) 0.32167(8) 0.0381(3) Uani 1 d . .
H31 H 0.49139(11) 0.04312(14) 0.27148(8) 0.046 Uiso 1 calc R .
C32 C 0.5212(2) 0.1811(2) 0.33530(14) 0.0782(7) Uani 1 d . .
H32A H 0.5710(9) 0.2083(4) 0.3194(8) 0.117 Uiso 1 calc R .
H32B H 0.5396(12) 0.1953(2) 0.3845(2) 0.117 Uiso 1 calc R .
H32C H 0.4625(4) 0.2217(2) 0.3109(7) 0.117 Uiso 1 calc R .
C33 C 0.5971(2) -0.0092(3) 0.3587(2) 0.1045(11) Uani 1 d . .
H33A H 0.6478(4) 0.0207(14) 0.3447(10) 0.157 Uiso 1 calc R .
H33B H 0.5879(5) -0.0903(4) 0.3472(10) 0.157 Uiso 1 calc R .
H33C H 0.6140(9) 0.0006(17) 0.4082(2) 0.157 Uiso 1 calc R .
B B 0.22475(12) 0.23348(15) -0.02879(8) 0.0348(4) Uani 1 d . .
H1B H 0.20462(12) 0.27222(15) -0.07435(8) 0.042 Uiso 1 calc R .

loop_
_atom_type_symbol
_atom_type_description
_atom_type_scat_dispersion_real
_atom_type_scat_dispersion_imag
_atom_type_scat_source
C C 0.0033 0.0016 'International Tables Vol C Tables 4.2.6.8 and 6.1.1.4'
H H 0.0000 0.0000 'International Tables Vol C Tables 4.2.6.8 and 6.1.1.4'
Ca Ca 0.2262 0.3064 'International Tables Vol C Tables 4.2.6.8 and 6.1.1.4'
N N 0.0061 0.0033 'International Tables Vol C Tables 4.2.6.8 and 6.1.1.4'
O O 0.0106 0.0060 'International Tables Vol C Tables 4.2.6.8 and 6.1.1.4'
B B 0.0013 0.0007 'International Tables Vol C Tables 4.2.6.8 and 6.1.1.4'

loop_
_geom_angle_atom_site_label_1
_geom_angle_atom_site_label_2
_geom_angle_atom_site_label_3
_geom_angle
_geom_angle_site_symmetry_1
_geom_angle_site_symmetry_3
_geom_angle_publ_flag
O Ca N5 136.79(4) . . ?
O Ca N3 132.31(4) . . ?
N5 Ca N3 79.84(4) . . ?
O Ca N1 120.48(4) . . ?
N5 Ca N1 85.43(4) . . ?
N3 Ca N1 84.22(4) . . ?
C22 O Ca 174.43(10) . . ?
C1 N1 N2 106.13(12) . . ?
C1 N1 Ca 141.37(10) . . ?
N2 N1 Ca 112.50(8) . . ?
C3 N2 N1 109.47(13) . . ?
C3 N2 B 125.49(13) . . ?
N1 N2 B 125.04(11) . . ?
C4 N3 N4 106.65(11) . . ?
C4 N3 Ca 139.18(10) . . ?
N4 N3 Ca 114.03(8) . . ?
C6 N4 N3 109.29(12) . . ?
C6 N4 B 126.82(13) . . ?
N3 N4 B 123.54(11) . . ?
C7 N5 N6 106.41(11) . . ?
C7 N5 Ca 139.84(9) . . ?
N6 N5 Ca 113.73(8) . . ?
C9 N6 N5 109.39(12) . . ?
C9 N6 B 126.37(12) . . ?
N5 N6 B 123.83(11) . . ?
N1 C1 C2 109.98(14) . . ?
N1 C1 C10 122.83(14) . . ?
C2 C1 C10 127.13(14) . . ?
C3 C2 C1 105.28(14) . . ?
C3 C2 H2 127.36(10) . . ?
C1 C2 H2 127.36(10) . . ?
N2 C3 C2 109.14(15) . . ?
N2 C3 H3 125.43(9) . . ?
C2 C3 H3 125.43(10) . . ?
N3 C4 C5 109.74(14) . . ?
N3 C4 C14 122.22(13) . . ?
C5 C4 C14 128.03(14) . . ?
C6 C5 C4 105.39(14) . . ?
C6 C5 H5 127.30(9) . . ?
C4 C5 H5 127.30(10) . . ?
N4 C6 C5 108.92(14) . . ?
N4 C6 H6 125.54(9) . . ?
C5 C6 H6 125.54(9) . . ?
N5 C7 C8 109.81(13) . . ?
N5 C7 C18 121.21(12) . . ?
C8 C7 C18 128.98(13) . . ?
C9 C8 C7 105.72(13) . . ?
C9 C8 H8 127.14(8) . . ?
C7 C8 H8 127.14(9) . . ?
N6 C9 C8 108.67(13) . . ?
N6 C9 H9 125.66(9) . . ?
C8 C9 H9 125.66(8) . . ?
C1 C10 C13 111.76(14) . . ?
C1 C10 C11 109.80(14) . . ?
C13 C10 C11 108.8(2) . . ?
C1 C10 C12 108.05(14) . . ?
C13 C10 C12 109.7(2) . . ?
C11 C10 C12 108.74(15) . . ?
C10 C11 H11A 109.47(10) . . ?
C10 C11 H11B 109.47(11) . . ?
H11A C11 H11B 109.5 . . ?
C10 C11 H11C 109.47(10) . . ?
H11A C11 H11C 109.5 . . ?
H11B C11 H11C 109.5 . . ?
C10 C12 H12A 109.47(10) . . ?
C10 C12 H12B 109.47(11) . . ?
H12A C12 H12B 109.5 . . ?
C10 C12 H12C 109.47(12) . . ?
H12A C12 H12C 109.5 . . ?
H12B C12 H12C 109.5 . . ?
C10 C13 H13A 109.47(9) . . ?
C10 C13 H13B 109.47(11) . . ?
H13A C13 H13B 109.5 . . ?
C10 C13 H13C 109.47(10) . . ?
H13A C13 H13C 109.5 . . ?
H13B C13 H13C 109.5 . . ?
C4 C14 C16 111.00(13) . . ?
C4 C14 C15 109.81(14) . . ?
C16 C14 C15 109.3(2) . . ?
C4 C14 C17 108.53(13) . . ?
C16 C14 C17 108.4(2) . . ?
C15 C14 C17 109.77(15) . . ?
C14 C15 H15A 109.47(10) . . ?
C14 C15 H15B 109.47(11) . . ?
H15A C15 H15B 109.5 . . ?
C14 C15 H15C 109.47(10) . . ?
H15A C15 H15C 109.5 . . ?
H15B C15 H15C 109.5 . . ?
C14 C16 H16A 109.47(9) . . ?
C14 C16 H16B 109.47(10) . . ?
H16A C16 H16B 109.5 . . ?
C14 C16 H16C 109.47(10) . . ?
H16A C16 H16C 109.5 . . ?
H16B C16 H16C 109.5 . . ?
C14 C17 H17A 109.47(10) . . ?
C14 C17 H17B 109.47(10) . . ?
H17A C17 H17B 109.5 . . ?
C14 C17 H17C 109.47(11) . . ?
H17A C17 H17C 109.5 . . ?
H17B C17 H17C 109.5 . . ?
C7 C18 C19 109.19(13) . . ?
C7 C18 C20 110.20(13) . . ?
C19 C18 C20 109.47(14) . . ?
C7 C18 C21 109.56(13) . . ?
C19 C18 C21 110.1(2) . . ?
C20 C18 C21 108.28(15) . . ?
C18 C19 H19A 109.47(9) . . ?
C18 C19 H19B 109.47(10) . . ?
H19A C19 H19B 109.5 . . ?
C18 C19 H19C 109.47(9) . . ?
H19A C19 H19C 109.5 . . ?
H19B C19 H19C 109.5 . . ?
C18 C20 H20A 109.47(9) . . ?
C18 C20 H20B 109.47(9) . . ?
H20A C20 H20B 109.5 . . ?
C18 C20 H20C 109.47(9) . . ?
H20A C20 H20C 109.5 . . ?
H20B C20 H20C 109.5 . . ?
C18 C21 H21A 109.47(10) . . ?
C18 C21 H21B 109.47(11) . . ?
H21A C21 H21B 109.5 . . ?
C18 C21 H21C 109.47(11) . . ?
H21A C21 H21C 109.5 . . ?
H21B C21 H21C 109.5 . . ?
O C22 C23 120.95(13) . . ?
O C22 C27 120.35(12) . . ?
C23 C22 C27 118.70(12) . . ?
C24 C23 C22 119.32(14) . . ?
C24 C23 C28 118.93(14) . . ?
C22 C23 C28 121.71(13) . . ?
C25 C24 C23 121.84(15) . . ?
C25 C24 H24 119.08(9) . . ?
C23 C24 H24 119.08(9) . . ?
C24 C25 C26 119.20(13) . . ?
C24 C25 H25 120.40(9) . . ?
C26 C25 H25 120.40(9) . . ?
C25 C26 C27 121.46(14) . . ?
C25 C26 H26 119.27(9) . . ?
C27 C26 H26 119.27(9) . . ?
C26 C27 C22 119.48(13) . . ?
C26 C27 C31 120.63(13) . . ?
C22 C27 C31 119.86(12) . . ?
C23 C28 C30 110.7(2) . . ?
C23 C28 C29 111.62(15) . . ?
C30 C28 C29 111.1(2) . . ?
C23 C28 H28 107.73(8) . . ?
C30 C28 H28 107.73(10) . . ?
C29 C28 H28 107.73(10) . . ?
C28 C29 H29A 109.47(11) . . ?
C28 C29 H29B 109.47(10) . . ?
H29A C29 H29B 109.5 . . ?
C28 C29 H29C 109.47(10) . . ?
H29A C29 H29C 109.5 . . ?
H29B C29 H29C 109.5 . . ?
C28 C30 H30A 109.47(10) . . ?
C28 C30 H30B 109.47(10) . . ?
H30A C30 H30B 109.5 . . ?
C28 C30 H30C 109.47(11) . . ?
H30A C30 H30C 109.5 . . ?
H30B C30 H30C 109.5 . . ?
C32 C31 C33 110.3(2) . . ?
C32 C31 C27 110.47(13) . . ?
C33 C31 C27 113.5(2) . . ?
C32 C31 H31 107.43(12) . . ?
C33 C31 H31 107.43(13) . . ?
C27 C31 H31 107.43(8) . . ?
C31 C32 H32A 109.47(10) . . ?
C31 C32 H32B 109.47(12) . . ?
H32A C32 H32B 109.5 . . ?
C31 C32 H32C 109.47(12) . . ?
H32A C32 H32C 109.5 . . ?
H32B C32 H32C 109.5 . . ?
C31 C33 H33A 109.47(12) . . ?
C31 C33 H33B 109.5(2) . . ?
H33A C33 H33B 109.5 . . ?
C31 C33 H33C 109.47(13) . . ?
H33A C33 H33C 109.5 . . ?
H33B C33 H33C 109.5 . . ?
N6 B N4 110.29(12) . . ?
N6 B N2 111.88(12) . . ?
N4 B N2 111.14(12) . . ?
N6 B H1B 107.78(7) . . ?
N4 B H1B 107.78(7) . . ?
N2 B H1B 107.78(7) . . ?

loop_
_geom_bond_atom_site_label_1
_geom_bond_atom_site_label_2
_geom_bond_distance
_geom_bond_site_symmetry_2
_geom_bond_publ_flag
Ca O 2.1064(10) . ?
Ca N5 2.4119(12) . ?
Ca N3 2.4258(12) . ?
Ca N1 2.4365(12) . ?
O C22 1.331(2) . ?
N1 C1 1.345(2) . ?
N1 N2 1.375(2) . ?
N2 C3 1.335(2) . ?
N2 B 1.549(2) . ?
N3 C4 1.337(2) . ?
N3 N4 1.372(2) . ?
N4 C6 1.337(2) . ?
N4 B 1.543(2) . ?
N5 C7 1.342(2) . ?
N5 N6 1.377(2) . ?
N6 C9 1.344(2) . ?
N6 B 1.539(2) . ?
C1 C2 1.392(2) . ?
C1 C10 1.515(2) . ?
C2 C3 1.368(2) . ?
C2 H2 0.95 . ?
C3 H3 0.95 . ?
C4 C5 1.393(2) . ?
C4 C14 1.509(2) . ?
C5 C6 1.368(2) . ?
C5 H5 0.95 . ?
C6 H6 0.95 . ?
C7 C8 1.395(2) . ?
C7 C18 1.513(2) . ?
C8 C9 1.368(2) . ?
C8 H8 0.95 . ?
C9 H9 0.95 . ?
C10 C13 1.518(3) . ?
C10 C11 1.529(2) . ?
C10 C12 1.535(2) . ?
C11 H11A 0.98 . ?
C11 H11B 0.98 . ?
C11 H11C 0.98 . ?
C12 H12A 0.98 . ?
C12 H12B 0.98 . ?
C12 H12C 0.98 . ?
C13 H13A 0.98 . ?
C13 H13B 0.98 . ?
C13 H13C 0.98 . ?
C14 C16 1.522(2) . ?
C14 C15 1.529(2) . ?
C14 C17 1.534(2) . ?
C15 H15A 0.98 . ?
C15 H15B 0.98 . ?
C15 H15C 0.98 . ?
C16 H16A 0.98 . ?
C16 H16B 0.98 . ?
C16 H16C 0.98 . ?
C17 H17A 0.98 . ?
C17 H17B 0.98 . ?
C17 H17C 0.98 . ?
C18 C19 1.529(2) . ?
C18 C20 1.530(2) . ?
C18 C21 1.533(2) . ?
C19 H19A 0.98 . ?
C19 H19B 0.98 . ?
C19 H19C 0.98 . ?
C20 H20A 0.98 . ?
C20 H20B 0.98 . ?
C20 H20C 0.98 . ?
C21 H21A 0.98 . ?
C21 H21B 0.98 . ?
C21 H21C 0.98 . ?
C22 C23 1.413(2) . ?
C22 C27 1.420(2) . ?
C23 C24 1.392(2) . ?
C23 C28 1.517(2) . ?
C24 C25 1.374(2) . ?
C24 H24 0.95 . ?
C25 C26 1.382(2) . ?
C25 H25 0.95 . ?
C26 C27 1.389(2) . ?
C26 H26 0.95 . ?
C27 C31 1.516(2) . ?
C28 C30 1.523(3) . ?
C28 C29 1.528(3) . ?
C28 H28 1.00 . ?
C29 H29A 0.98 . ?
C29 H29B 0.98 . ?
C29 H29C 0.98 . ?
C30 H30A 0.98 . ?
C30 H30B 0.98 . ?
C30 H30C 0.98 . ?
C31 C32 1.508(3) . ?
C31 C33 1.515(3) . ?
C31 H31 1.00 . ?
C32 H32A 0.98 . ?
C32 H32B 0.98 . ?
C32 H32C 0.98 . ?
C33 H33A 0.98 . ?
C33 H33B 0.98 . ?
C33 H33C 0.98 . ?
B H1B 1.00 . ?

loop_
_geom_torsion_atom_site_label_1
_geom_torsion_atom_site_label_2
_geom_torsion_atom_site_label_3
_geom_torsion_atom_site_label_4
_geom_torsion
_geom_torsion_site_symmetry_1
_geom_torsion_site_symmetry_2
_geom_torsion_site_symmetry_3
_geom_torsion_site_symmetry_4
_geom_torsion_publ_flag
N5 Ca O C22 124.9(10) . . . . ?
N3 Ca O C22 -106.8(10) . . . . ?
N1 Ca O C22 5.4(10) . . . . ?
O Ca N1 C1 2.4(2) . . . . ?
N5 Ca N1 C1 -140.9(2) . . . . ?
N3 Ca N1 C1 138.9(2) . . . . ?
O Ca N1 N2 -176.55(8) . . . . ?
N5 Ca N1 N2 40.18(9) . . . . ?
N3 Ca N1 N2 -40.04(9) . . . . ?
C1 N1 N2 C3 -0.4(2) . . . . ?
Ca N1 N2 C3 178.90(11) . . . . ?
C1 N1 N2 B 179.34(13) . . . . ?
Ca N1 N2 B -1.4(2) . . . . ?
O Ca N3 C4 -18.9(2) . . . . ?
N5 Ca N3 C4 128.1(2) . . . . ?
N1 Ca N3 C4 -145.5(2) . . . . ?
O Ca N3 N4 166.27(8) . . . . ?
N5 Ca N3 N4 -46.78(9) . . . . ?
N1 Ca N3 N4 39.60(9) . . . . ?
C4 N3 N4 C6 0.3(2) . . . . ?
Ca N3 N4 C6 176.76(10) . . . . ?
C4 N3 N4 B -173.41(13) . . . . ?
Ca N3 N4 B 3.1(2) . . . . ?
O Ca N5 C7 11.2(2) . . . . ?
N3 Ca N5 C7 -132.7(2) . . . . ?
N1 Ca N5 C7 142.4(2) . . . . ?
O Ca N5 N6 -166.92(8) . . . . ?
N3 Ca N5 N6 49.17(9) . . . . ?
N1 Ca N5 N6 -35.76(9) . . . . ?
C7 N5 N6 C9 0.0(2) . . . . ?
Ca N5 N6 C9 178.76(9) . . . . ?
C7 N5 N6 B 173.05(13) . . . . ?
Ca N5 N6 B -8.2(2) . . . . ?
N2 N1 C1 C2 0.6(2) . . . . ?
Ca N1 C1 C2 -178.36(12) . . . . ?
N2 N1 C1 C10 177.98(13) . . . . ?
Ca N1 C1 C10 -1.0(2) . . . . ?
N1 C1 C2 C3 -0.6(2) . . . . ?
C10 C1 C2 C3 -177.8(2) . . . . ?
N1 N2 C3 C2 0.0(2) . . . . ?
B N2 C3 C2 -179.70(15) . . . . ?
C1 C2 C3 N2 0.3(2) . . . . ?
N4 N3 C4 C5 -0.6(2) . . . . ?
Ca N3 C4 C5 -175.66(12) . . . . ?
N4 N3 C4 C14 179.11(13) . . . . ?
Ca N3 C4 C14 4.0(2) . . . . ?
N3 C4 C5 C6 0.6(2) . . . . ?
C14 C4 C5 C6 -179.01(15) . . . . ?
N3 N4 C6 C5 0.1(2) . . . . ?
B N4 C6 C5 173.55(14) . . . . ?
C4 C5 C6 N4 -0.5(2) . . . . ?
N6 N5 C7 C8 0.3(2) . . . . ?
Ca N5 C7 C8 -177.92(11) . . . . ?
N6 N5 C7 C18 179.92(12) . . . . ?
Ca N5 C7 C18 1.7(2) . . . . ?
N5 C7 C8 C9 -0.5(2) . . . . ?
C18 C7 C8 C9 179.93(15) . . . . ?
N5 N6 C9 C8 -0.3(2) . . . . ?
B N6 C9 C8 -173.16(14) . . . . ?
C7 C8 C9 N6 0.5(2) . . . . ?
N1 C1 C10 C13 32.7(2) . . . . ?
C2 C1 C10 C13 -150.4(2) . . . . ?
N1 C1 C10 C11 153.45(15) . . . . ?
C2 C1 C10 C11 -29.7(2) . . . . ?
N1 C1 C10 C12 -88.1(2) . . . . ?
C2 C1 C10 C12 88.8(2) . . . . ?
N3 C4 C14 C16 -13.9(2) . . . . ?
C5 C4 C14 C16 165.7(2) . . . . ?
N3 C4 C14 C15 107.1(2) . . . . ?
C5 C4 C14 C15 -73.3(2) . . . . ?
N3 C4 C14 C17 -132.9(2) . . . . ?
C5 C4 C14 C17 46.7(2) . . . . ?
N5 C7 C18 C19 -79.3(2) . . . . ?
C8 C7 C18 C19 100.3(2) . . . . ?
N5 C7 C18 C20 41.0(2) . . . . ?
C8 C7 C18 C20 -139.5(2) . . . . ?
N5 C7 C18 C21 160.1(2) . . . . ?
C8 C7 C18 C21 -20.4(2) . . . . ?
Ca O C22 C23 63.8(10) . . . . ?
Ca O C22 C27 -116.5(10) . . . . ?
O C22 C23 C24 -179.75(14) . . . . ?
C27 C22 C23 C24 0.5(2) . . . . ?
O C22 C23 C28 2.5(2) . . . . ?
C27 C22 C23 C28 -177.19(15) . . . . ?
C22 C23 C24 C25 -0.8(3) . . . . ?
C28 C23 C24 C25 176.9(2) . . . . ?
C23 C24 C25 C26 0.4(3) . . . . ?
C24 C25 C26 C27 0.4(3) . . . . ?
C25 C26 C27 C22 -0.7(2) . . . . ?
C25 C26 C27 C31 177.73(15) . . . . ?
O C22 C27 C26 -179.49(13) . . . . ?
C23 C22 C27 C26 0.2(2) . . . . ?
O C22 C27 C31 2.0(2) . . . . ?
C23 C22 C27 C31 -178.24(13) . . . . ?
C24 C23 C28 C30 -69.7(2) . . . . ?
C22 C23 C28 C30 108.1(2) . . . . ?
C24 C23 C28 C29 54.7(2) . . . . ?
C22 C23 C28 C29 -127.6(2) . . . . ?
C26 C27 C31 C32 -86.9(2) . . . . ?
C22 C27 C31 C32 91.6(2) . . . . ?
C26 C27 C31 C33 37.6(2) . . . . ?
C22 C27 C31 C33 -143.9(2) . . . . ?
C9 N6 B N4 114.6(2) . . . . ?
N5 N6 B N4 -57.2(2) . . . . ?
C9 N6 B N2 -121.1(2) . . . . ?
N5 N6 B N2 67.0(2) . . . . ?
C6 N4 B N6 -112.1(2) . . . . ?
N3 N4 B N6 60.4(2) . . . . ?
C6 N4 B N2 123.2(2) . . . . ?
N3 N4 B N2 -64.2(2) . . . . ?
C3 N2 B N6 119.3(2) . . . . ?
N1 N2 B N6 -60.4(2) . . . . ?
C3 N2 B N4 -116.9(2) . . . . ?
N1 N2 B N4 63.4(2) . . . . ?
